data_9007915
loop_
_publ_author_name
'Kolitsch, U.'

_publ_section_title
;
 Magnesium selenate hexahydrate, MgSeO4*6H2O
;
_journal_name_full 'Acta Crystallographica, Section E'
_journal_page_first i3
_journal_page_last i5
_journal_paper_doi 10.1107/S1600536801020864
_journal_volume 58
_journal_year 2002
_chemical_formula_structural MgSeO4*6H2O
_chemical_formula_sum 'H12 Mg O10 Se'
_space_group_IT_number 15
_symmetry_space_group_name_Hall '-C 2yc'
_symmetry_space_group_name_H-M 'C 1 2/c 1'
_cell_angle_alpha 90
_cell_angle_beta 98.410
_cell_angle_gamma 90
_cell_formula_units_Z 8
_cell_length_a 10.2240
_cell_length_b 7.3700
_cell_length_c 24.866
_cell_volume 1853.527
_database_code_amcsd 0010373
_exptl_crystal_density_diffrn 1.973
_cod_original_formula_sum 'Mg Se O10 H12'
_cod_database_code 9007915
_amcsd_formula_title MgSeO4*6H2O

loop_
_space_group_symop_operation_xyz
x,y,z
1/2+x,1/2+y,z
x,-y,1/2+z
1/2+x,1/2-y,1/2+z
-x,y,1/2-z
1/2-x,1/2+y,1/2-z
-x,-y,-z
1/2-x,1/2-y,-z

loop_
_atom_site_aniso_label
_atom_site_aniso_U_11
_atom_site_aniso_U_22
_atom_site_aniso_U_33
_atom_site_aniso_U_12
_atom_site_aniso_U_13
_atom_site_aniso_U_23
Mg1 0.02510 0.01790 0.02320 0.00000 0.00140 0.00000
Mg2 0.02370 0.02260 0.02670 0.00050 -0.00130 -0.00220
Se 0.02295 0.01662 0.02709 0.00057 -0.00220 -0.00064
O1 0.04220 0.02660 0.05280 0.00410 -0.02460 -0.00350
O2 0.03460 0.02060 0.04540 -0.00650 -0.00480 0.00450
O3 0.03270 0.02620 0.03430 0.00770 0.00340 -0.00290
O4 0.04060 0.02970 0.03590 0.00160 0.01110 -0.00050
OW5 0.05680 0.02480 0.03140 -0.00490 -0.01380 0.00150
OW6 0.03290 0.02880 0.04630 0.00370 0.00510 -0.01100
OW7 0.03250 0.02380 0.03480 0.00190 0.00720 0.00530
OW8 0.03390 0.03160 0.04210 0.00750 -0.00970 -0.01350
OW9 0.04200 0.04330 0.05420 -0.01760 -0.01870 0.02140
OW10 0.02720 0.05590 0.04410 0.00260 0.00200 -0.01970

loop_
_atom_site_label
_atom_site_fract_x
_atom_site_fract_y
_atom_site_fract_z
_atom_site_U_iso_or_equiv
_atom_site_type_symbol
_atom_site_attached_hydrogens
Mg1 0.00000 0.55734 0.25000 0.02230 Mg 0
Mg2 0.00000 0.50000 0.50000 0.02481 Mg 0
Se 0.13313 0.05118 0.37593 0.02280 Se 0
O1 0.00439 0.05561 0.32896 0.04370 O 0
O2 0.20993 0.24717 0.38015 0.03460 O 0
O3 0.23457 -0.11099 0.36311 0.03120 O 0
O4 0.08780 0.00989 0.43555 0.03480 O 0
OW5 0.13620 0.55724 0.31969 0.03970 O 0
OW6 -0.11414 0.75465 0.27932 0.03610 O 0
OW7 -0.11127 0.35396 0.28048 0.03020 O 0
OW8 0.08178 0.70830 0.54804 0.03740 O 0
OW9 -0.03766 0.68280 0.43755 0.04910 O 0
OW10 0.18678 0.45640 0.47797 0.04270 O 0
H51 0.16000 0.65700 0.33570 0.06000 H 0
H52 0.14900 0.46500 0.34210 0.06000 H 0
H61 -0.07800 0.84200 0.29870 0.06000 H 0
H62 -0.19540 0.77100 0.27390 0.06000 H 0
H71 -0.06900 0.25900 0.29500 0.06000 H 0
H72 -0.15900 0.38600 0.30510 0.06000 H 0
H81 0.14000 0.69400 0.57510 0.06000 H 0
H82 0.03700 0.80100 0.55230 0.06000 H 0
H91 0.00300 0.78500 0.43750 0.06000 H 0
H92 -0.11140 0.70200 0.41870 0.06000 H 0
H101 0.19900 0.38000 0.45420 0.06000 H 0
H102 0.26100 0.47600 0.49840 0.06000 H 0

loop_
_cod_changelog_entry_id
_cod_changelog_entry_author
_cod_changelog_entry_date
_cod_changelog_entry_text
1
;cod-tools version 3.8.0
Id: cif_guess_AMCSD_atom_types 9574 2023-05-10 09:00:05Z saulius
;
2023-05-10T18:51:06+03:00
;Derived atom types and hydrogen counts
from atom names that follow the AMCSD naming convention
(Wat == water, O-H == hydroxyl).
;

loop_
_cod_related_entry_id
_cod_related_entry_database
_cod_related_entry_code
1 AMCSD 0010373
